data_4505904
loop_
_publ_author_name
'Rigby, Nicola'
'Jacobs, Tia'
'Reddy, Jayarama Prakasha'
'Hardie, Michaele J.'

_publ_section_title
;
 Metal Complexes of 2,2&#x2032;-Bipyridine-4,4&#x2032;-diamine as
 Metallo-Tectons for Hydrogen Bonded Networks
;
_journal_issue 4
_journal_name_full 'Crystal Growth &amp; Design'
_journal_page_first 1871
_journal_paper_doi 10.1021/cg201512q
_journal_volume 12
_journal_year 2012
_chemical_formula_sum 'C51 H43 N12 Ni O6'
_chemical_formula_weight 978.68
_chemical_name_systematic
; 
 [tris(2,2'-bipyridine-4,4'-diamine)nickel(II)]
 diphenyl-4-carboxylate-4'-carboxylic acid
 diphenyl-4,4'-dicarboxylate
;
_space_group_IT_number 14
_symmetry_cell_setting monoclinic
_symmetry_space_group_name_Hall '-P 2ybc'
_symmetry_space_group_name_H-M 'P 1 21/c 1'
_atom_sites_solution_hydrogens geom
_atom_sites_solution_primary direct
_atom_sites_solution_secondary difmap
_audit_creation_method SHELXL-97
_cell_angle_alpha 90.00
_cell_angle_beta 113.986(7)
_cell_angle_gamma 90.00
_cell_formula_units_Z 4
_cell_length_a 21.842(2)
_cell_length_b 13.3150(15)
_cell_length_c 36.123(4)
_cell_measurement_temperature 150(2)
_cell_volume 9598.3(18)
_computing_cell_refinement 'APEXII (Bruker, 2004)'
_computing_data_collection 'APEXII (Bruker, 2004)'
_computing_data_reduction 'APEXII (Bruker, 2004)'
_computing_molecular_graphics 'XSeed (Barbour, 2001)'
_computing_structure_refinement 'SHELXL-97 (Sheldrick, 1997)'
_computing_structure_solution 'SHELXS-97 (Sheldrick, 1990)'
_diffrn_ambient_temperature 150(2)
_diffrn_measured_fraction_theta_full 0.995
_diffrn_measured_fraction_theta_max 0.995
_diffrn_measurement_device_type 'Bruker Apex II diffractometer'
_diffrn_measurement_method 'omega and phi scans'
_diffrn_radiation_monochromator graphite
_diffrn_radiation_source 'rotating anode'
_diffrn_radiation_type MoK\a
_diffrn_radiation_wavelength 0.71073
_diffrn_reflns_av_R_equivalents 0.1082
_diffrn_reflns_av_sigmaI/netI 0.1330
_diffrn_reflns_limit_h_max 20
_diffrn_reflns_limit_h_min -21
_diffrn_reflns_limit_k_max 12
_diffrn_reflns_limit_k_min -12
_diffrn_reflns_limit_l_max 34
_diffrn_reflns_limit_l_min -34
_diffrn_reflns_number 35384
_diffrn_reflns_theta_full 20.00
_diffrn_reflns_theta_max 20.00
_diffrn_reflns_theta_min 1.24
_exptl_absorpt_coefficient_mu 0.234
_exptl_absorpt_correction_T_max 0.9907
_exptl_absorpt_correction_T_min 0.9503
_exptl_absorpt_correction_type multi-scan
_exptl_absorpt_process_details SADABS
_exptl_crystal_colour pink
_exptl_crystal_density_diffrn 0.677
_exptl_crystal_density_method 'not measured'
_exptl_crystal_description needle
_exptl_crystal_F_000 2036
_exptl_crystal_size_max 0.22
_exptl_crystal_size_mid 0.10
_exptl_crystal_size_min 0.04
_platon_squeeze_details
;
;
_refine_diff_density_max 0.528
_refine_diff_density_min -0.435
_refine_diff_density_rms 0.069
_refine_ls_extinction_method none
_refine_ls_goodness_of_fit_ref 0.887
_refine_ls_hydrogen_treatment constr
_refine_ls_matrix_type full
_refine_ls_number_parameters 667
_refine_ls_number_reflns 8912
_refine_ls_number_restraints 0
_refine_ls_restrained_S_all 0.887
_refine_ls_R_factor_all 0.1401
_refine_ls_R_factor_gt 0.0865
_refine_ls_shift/su_max 0.000
_refine_ls_shift/su_mean 0.000
_refine_ls_structure_factor_coef Fsqd
_refine_ls_weighting_details 'calc w=1/[\s^2^(Fo^2^)+(0.1257P)^2^+0.0000P] where P=(Fo^2^+2Fc^2^)/3'
_refine_ls_weighting_scheme calc
_refine_ls_wR_factor_gt 0.2048
_refine_ls_wR_factor_ref 0.2258
_reflns_number_gt 4277
_reflns_number_total 8912
_reflns_threshold_expression >2sigma(I)
_cod_data_source_file cg201512q_si_002.cif
_cod_data_source_block c:
_cod_depositor_comments
;
The following automatic conversions were performed:

'_symmetry_cell_setting' value 'Monoclinic' changed to 'monoclinic'
according to /home/saulius/struct/CIF-dictionaries/cif_core.dic
dictionary named 'cif_core.dic' version 2.4.1 from 2010-06-29.

Automatic conversion script
Id: cif_fix_values 1715 2011-07-08 13:25:40Z adriana 
;
_cod_original_sg_symbol_H-M P21/c
_cod_database_code 4505904

loop_
_symmetry_equiv_pos_as_xyz
'x, y, z'
'-x, y+1/2, -z+1/2'
'-x, -y, -z'
'x, -y-1/2, z-1/2'

loop_
_atom_site_label
_atom_site_type_symbol
_atom_site_fract_x
_atom_site_fract_y
_atom_site_fract_z
_atom_site_U_iso_or_equiv
_atom_site_adp_type
_atom_site_occupancy
_atom_site_symmetry_multiplicity
_atom_site_calc_flag
_atom_site_refinement_flags
_atom_site_disorder_assembly
_atom_site_disorder_group
Ni1 Ni 0.07476(4) 0.35825(7) 0.31289(3) 0.0805(4) Uani 1 1 d . . .
O1 O 0.2651(2) 0.0231(4) 0.34498(14) 0.0943(17) Uani 1 1 d . . .
O2 O 0.3466(3) -0.0053(5) 0.32426(18) 0.126(2) Uani 1 1 d . . .
O3 O 0.2740(3) 0.7995(6) 0.2682(2) 0.131(3) Uani 1 1 d . . .
O4 O 0.2691(3) 0.9633(7) 0.25117(19) 0.132(3) Uani 1 1 d . . .
H4 H 0.2853 0.9718 0.2764 0.158 Uiso 1 1 calc R . .
O5 O 0.0345(4) 0.6511(5) -0.0786(2) 0.151(3) Uani 1 1 d . . .
O6 O 0.1343(4) 0.5931(7) -0.0621(2) 0.166(3) Uani 1 1 d . . .
N1 N 0.0373(3) 0.4515(6) 0.34614(17) 0.0769(18) Uani 1 1 d . . .
N2 N 0.1241(3) 0.4942(5) 0.31494(19) 0.0691(16) Uani 1 1 d . . .
N3 N -0.0345(3) 0.6592(5) 0.4070(2) 0.107(2) Uani 1 1 d . . .
H3A H -0.0669 0.6436 0.4145 0.128 Uiso 1 1 calc R . .
H3B H -0.0169 0.7198 0.4117 0.128 Uiso 1 1 calc R . .
N4 N 0.2293(3) 0.7709(5) 0.33296(18) 0.0840(18) Uani 1 1 d . . .
H4A H 0.2597 0.7813 0.3232 0.101 Uiso 1 1 calc R . .
H4B H 0.2213 0.8175 0.3477 0.101 Uiso 1 1 calc R . .
N5 N 0.1492(3) 0.3026(5) 0.36748(19) 0.0833(18) Uani 1 1 d . . .
N6 N 0.0291(3) 0.2266(4) 0.32143(18) 0.0806(18) Uani 1 1 d . . .
N7 N 0.2829(3) 0.1783(5) 0.4794(2) 0.105(2) Uani 1 1 d . . .
H7A H 0.3228 0.2048 0.4930 0.126 Uiso 1 1 calc R . .
H7B H 0.2703 0.1252 0.4890 0.126 Uiso 1 1 calc R . .
N8 N -0.0624(3) -0.0101(5) 0.35854(19) 0.0913(19) Uani 1 1 d . . .
H8A H -0.0413 -0.0381 0.3825 0.110 Uiso 1 1 calc R . .
H8B H -0.1030 -0.0302 0.3426 0.110 Uiso 1 1 calc R . .
N9 N 0.1109(3) 0.2857(5) 0.2738(2) 0.0840(19) Uani 1 1 d . . .
N10 N -0.0009(3) 0.3937(4) 0.2551(2) 0.0744(17) Uani 1 1 d . . .
N12 N -0.1492(3) 0.4386(4) 0.13730(17) 0.0789(17) Uani 1 1 d . . .
H12A H -0.1860 0.4721 0.1335 0.095 Uiso 1 1 calc R . .
H12B H -0.1435 0.4134 0.1164 0.095 Uiso 1 1 calc R . .
C1 C 0.1692(3) 0.5142(6) 0.2976(2) 0.071(2) Uani 1 1 d . . .
H1 H 0.1768 0.4633 0.2815 0.086 Uiso 1 1 calc R . .
C2 C 0.2044(3) 0.6057(6) 0.3025(2) 0.070(2) Uani 1 1 d . . .
H2 H 0.2348 0.6146 0.2901 0.084 Uiso 1 1 calc R . .
C3 C 0.1947(3) 0.6823(7) 0.3253(2) 0.071(2) Uani 1 1 d . . .
C4 C 0.1473(3) 0.6621(6) 0.3447(2) 0.073(2) Uani 1 1 d . . .
H3 H 0.1393 0.7108 0.3614 0.088 Uiso 1 1 calc R . .
C5 C 0.1144(3) 0.5676(7) 0.3373(2) 0.0652(19) Uani 1 1 d . . .
C6 C 0.0622(3) 0.5466(7) 0.3539(2) 0.069(2) Uani 1 1 d . . .
C7 C 0.0421(3) 0.6189(7) 0.3757(2) 0.084(2) Uani 1 1 d . . .
H7 H 0.0627 0.6832 0.3820 0.101 Uiso 1 1 calc R . .
C8 C -0.0119(4) 0.5901(9) 0.3881(2) 0.085(2) Uani 1 1 d . . .
C9 C -0.0375(4) 0.4891(8) 0.3790(3) 0.090(3) Uani 1 1 d . . .
H9 H -0.0715 0.4664 0.3870 0.107 Uiso 1 1 calc R . .
C10 C -0.0127(4) 0.4276(7) 0.3591(2) 0.081(2) Uani 1 1 d . . .
H10 H -0.0310 0.3618 0.3533 0.097 Uiso 1 1 calc R . .
C11 C 0.2119(4) 0.3455(6) 0.3903(3) 0.094(3) Uani 1 1 d . . .
H11 H 0.2237 0.4057 0.3807 0.112 Uiso 1 1 calc R . .
C12 C 0.2564(4) 0.3052(7) 0.4254(3) 0.092(2) Uani 1 1 d . . .
H12 H 0.2995 0.3347 0.4385 0.110 Uiso 1 1 calc R . .
C13 C 0.2400(4) 0.2205(7) 0.4427(3) 0.083(2) Uani 1 1 d . . .
C14 C 0.1753(3) 0.1749(5) 0.4197(2) 0.070(2) Uani 1 1 d . . .
H14 H 0.1624 0.1149 0.4289 0.084 Uiso 1 1 calc R . .
C15 C 0.1325(3) 0.2204(6) 0.3840(2) 0.0646(19) Uani 1 1 d . . .
C16 C 0.0608(3) 0.1765(6) 0.3574(3) 0.073(2) Uani 1 1 d . . .
C17 C 0.0329(3) 0.0991(6) 0.3710(2) 0.068(2) Uani 1 1 d . . .
H17 H 0.0573 0.0694 0.3968 0.081 Uiso 1 1 calc R . .
C18 C -0.0323(4) 0.0647(6) 0.3462(3) 0.072(2) Uani 1 1 d . . .
C19 C -0.0663(3) 0.1146(6) 0.3081(2) 0.072(2) Uani 1 1 d . . .
H19 H -0.1103 0.0949 0.2904 0.087 Uiso 1 1 calc R . .
C20 C -0.0346(4) 0.1907(6) 0.2975(2) 0.082(2) Uani 1 1 d . . .
H20 H -0.0578 0.2213 0.2718 0.098 Uiso 1 1 calc R . .
C21 C 0.1657(4) 0.2275(7) 0.2861(3) 0.094(3) Uani 1 1 d . . .
H21 H 0.1895 0.2181 0.3144 0.112 Uiso 1 1 calc R . .
C22 C 0.1899(4) 0.1815(7) 0.2619(4) 0.113(4) Uani 1 1 d . . .
H22 H 0.2293 0.1414 0.2723 0.135 Uiso 1 1 calc R . .
C23 C 0.1526(5) 0.1965(8) 0.2198(5) 0.142(4) Uani 1 1 d . . .
C24 C 0.0903(4) 0.2583(6) 0.2046(3) 0.110(3) Uani 1 1 d . . .
H24 H 0.0650 0.2689 0.1764 0.132 Uiso 1 1 calc R . .
C25 C 0.0714(4) 0.2987(5) 0.2329(3) 0.076(2) Uani 1 1 d . . .
C26 C 0.0074(3) 0.3564(5) 0.2219(3) 0.0680(19) Uani 1 1 d . . .
C27 C -0.0388(3) 0.3738(5) 0.1830(2) 0.070(2) Uani 1 1 d . . .
H27 H -0.0299 0.3515 0.1607 0.084 Uiso 1 1 calc R . .
C28 C -0.1009(3) 0.4258(5) 0.1757(2) 0.0610(18) Uani 1 1 d . . .
C29 C -0.1065(3) 0.4644(5) 0.2111(2) 0.0672(19) Uani 1 1 d . . .
H29 H -0.1448 0.5025 0.2084 0.081 Uiso 1 1 calc R . .
C30 C -0.0573(4) 0.4472(5) 0.2486(2) 0.072(2) Uani 1 1 d . . .
H30 H -0.0628 0.4739 0.2715 0.086 Uiso 1 1 calc R . .
C31 C 0.3237(4) 0.0075(5) 0.3525(2) 0.074(2) Uani 1 1 d . . .
C32 C 0.3759(3) 0.0059(5) 0.3960(2) 0.0627(19) Uani 1 1 d . . .
C33 C 0.4432(5) -0.0063(9) 0.4060(3) 0.165(5) Uani 1 1 d . . .
H33 H 0.4572 -0.0095 0.3843 0.198 Uiso 1 1 calc R . .
C34 C 0.4942(4) -0.0147(8) 0.4464(3) 0.146(4) Uani 1 1 d . . .
H34 H 0.5391 -0.0307 0.4511 0.175 Uiso 1 1 calc R . .
C35 C 0.4748(3) 0.0020(6) 0.4790(2) 0.076(2) Uani 1 1 d . . .
C36 C 0.4063(3) 0.0191(7) 0.4686(3) 0.110(3) Uani 1 1 d . . .
H36 H 0.3909 0.0289 0.4895 0.132 Uiso 1 1 calc R . .
C37 C 0.3586(3) 0.0221(6) 0.4266(3) 0.099(3) Uani 1 1 d . . .
H37 H 0.3129 0.0363 0.4208 0.119 Uiso 1 1 calc R . .
C38 C 0.2597(4) 0.8702(11) 0.2432(4) 0.111(4) Uani 1 1 d . . .
C39 C 0.2278(4) 0.8422(10) 0.1966(3) 0.096(3) Uani 1 1 d . . .
C40 C 0.2044(5) 0.7495(11) 0.1858(4) 0.144(4) Uani 1 1 d . . .
H40 H 0.2073 0.7004 0.2055 0.173 Uiso 1 1 calc R . .
C41 C 0.1745(5) 0.7260(10) 0.1431(5) 0.151(4) Uani 1 1 d . . .
H41 H 0.1523 0.6633 0.1351 0.182 Uiso 1 1 calc R . .
C42 C 0.1762(4) 0.7879(9) 0.1137(3) 0.086(3) Uani 1 1 d . A .
C43 C 0.2013(5) 0.8828(8) 0.1255(3) 0.116(3) Uani 1 1 d . . .
H43 H 0.2007 0.9298 0.1056 0.139 Uiso 1 1 calc R . .
C44 C 0.2281(4) 0.9117(8) 0.1669(4) 0.116(3) Uani 1 1 d . . .
H44 H 0.2462 0.9771 0.1747 0.139 Uiso 1 1 calc R . .
C45 C 0.1531(4) 0.7495(7) 0.0718(3) 0.091(3) Uani 1 1 d . . .
C46 C 0.1924(8) 0.7794(13) 0.0480(6) 0.106(6) Uani 0.50 1 d P A 1
H46 H 0.2303 0.8223 0.0594 0.127 Uiso 0.50 1 calc PR A 1
C47 C 0.1707(10) 0.7404(17) 0.0059(6) 0.127(7) Uani 0.50 1 d P A 1
H47 H 0.1958 0.7558 -0.0096 0.153 Uiso 0.50 1 calc PR A 1
C48 C 0.1127(5) 0.6805(9) -0.0109(3) 0.095(3) Uani 1 1 d . . .
C49 C 0.0928(12) 0.770(2) -0.0008(9) 0.135(8) Uani 0.50 1 d P A 2
H49 H 0.0668 0.8150 -0.0216 0.162 Uiso 0.50 1 calc PR A 2
C50 C 0.0897(10) 0.711(2) 0.0503(9) 0.135(9) Uani 0.50 1 d P A 1
H50 H 0.0595 0.7046 0.0631 0.162 Uiso 0.50 1 calc PR A 1
C51 C 0.0919(6) 0.6406(7) -0.0541(3) 0.100(3) Uani 1 1 d . A .
C50B C 0.1773(10) 0.6389(15) 0.0615(7) 0.135(7) Uani 0.50 1 d P A 2
H50B H 0.2033 0.5944 0.0826 0.162 Uiso 0.50 1 calc PR A 2
C49B C 0.1566(10) 0.6118(18) 0.0181(6) 0.126(7) Uani 0.50 1 d P A 2
H49B H 0.1719 0.5521 0.0101 0.151 Uiso 0.50 1 calc PR A 2
C52 C 0.0696(9) 0.680(2) 0.0101(9) 0.157(11) Uani 0.50 1 d P A 1
H52 H 0.0247 0.6577 -0.0041 0.188 Uiso 0.50 1 calc PR A 1
C53 C 0.1103(11) 0.7959(16) 0.0397(6) 0.101(6) Uani 0.50 1 d P A 2
H53 H 0.0888 0.8533 0.0445 0.121 Uiso 0.50 1 calc PR A 2
N11 N 0.1707(5) 0.1618(9) 0.1850(4) 0.263(7) Uani 1 1 d . . .
H11A H 0.2081 0.1284 0.1903 0.316 Uiso 1 1 calc R . .
H11B H 0.1437 0.1753 0.1597 0.316 Uiso 1 1 calc R . .

loop_
_atom_site_aniso_label
_atom_site_aniso_U_11
_atom_site_aniso_U_22
_atom_site_aniso_U_33
_atom_site_aniso_U_23
_atom_site_aniso_U_13
_atom_site_aniso_U_12
Ni1 0.0462(5) 0.1016(8) 0.0738(8) 0.0237(6) 0.0040(5) -0.0036(5)
O1 0.055(3) 0.149(5) 0.066(4) -0.005(3) 0.011(3) -0.004(3)
O2 0.080(3) 0.209(7) 0.073(4) -0.016(4) 0.016(3) 0.022(4)
O3 0.130(5) 0.184(8) 0.086(6) 0.011(5) 0.050(5) -0.002(5)
O4 0.106(4) 0.202(7) 0.070(5) -0.034(5) 0.017(4) 0.039(5)
O5 0.131(5) 0.175(7) 0.113(6) -0.043(5) 0.015(5) 0.026(5)
O6 0.128(5) 0.245(9) 0.130(7) -0.048(5) 0.056(5) 0.009(6)
N1 0.049(3) 0.102(6) 0.073(5) 0.008(4) 0.018(3) -0.006(4)
N2 0.057(4) 0.078(5) 0.069(4) -0.005(4) 0.022(3) -0.005(3)
N3 0.092(5) 0.118(6) 0.127(7) 0.023(5) 0.061(5) 0.011(4)
N4 0.063(4) 0.092(5) 0.095(5) -0.012(4) 0.030(4) -0.005(4)
N5 0.057(4) 0.090(5) 0.090(5) 0.022(4) 0.017(4) -0.004(4)
N6 0.069(4) 0.105(5) 0.043(4) 0.028(4) -0.002(3) 0.001(4)
N7 0.081(4) 0.143(6) 0.072(5) 0.018(4) 0.011(4) 0.013(4)
N8 0.073(4) 0.106(5) 0.096(5) 0.020(4) 0.034(4) -0.008(4)
N9 0.061(4) 0.079(5) 0.105(7) 0.002(4) 0.026(4) 0.003(4)
N10 0.061(4) 0.081(4) 0.079(5) 0.006(4) 0.025(4) 0.010(3)
N12 0.067(4) 0.105(5) 0.052(5) -0.006(3) 0.012(4) -0.006(3)
C1 0.060(4) 0.077(6) 0.071(6) 0.002(4) 0.021(4) 0.012(4)
C2 0.065(5) 0.061(5) 0.084(6) 0.006(5) 0.029(4) -0.002(4)
C3 0.053(4) 0.068(6) 0.077(6) 0.001(5) 0.011(4) 0.006(4)
C4 0.056(4) 0.093(7) 0.069(6) 0.012(4) 0.023(4) 0.008(4)
C5 0.045(4) 0.080(6) 0.058(5) 0.005(5) 0.007(4) -0.003(5)
C6 0.052(5) 0.081(7) 0.063(6) 0.020(5) 0.011(4) 0.006(5)
C7 0.062(5) 0.108(7) 0.076(6) 0.025(5) 0.021(5) 0.013(5)
C8 0.071(5) 0.117(9) 0.071(6) 0.023(5) 0.032(5) 0.027(6)
C9 0.069(5) 0.101(8) 0.095(7) 0.024(6) 0.029(5) -0.008(6)
C10 0.065(5) 0.106(7) 0.059(6) -0.005(5) 0.013(4) -0.002(5)
C11 0.057(5) 0.100(6) 0.095(7) 0.014(5) 0.000(5) -0.005(5)
C12 0.066(5) 0.099(7) 0.094(7) -0.005(6) 0.015(6) 0.003(5)
C13 0.081(6) 0.099(7) 0.060(6) 0.008(5) 0.021(5) 0.022(5)
C14 0.056(4) 0.078(5) 0.060(6) -0.001(4) 0.007(4) 0.008(4)
C15 0.053(4) 0.082(6) 0.053(5) 0.001(4) 0.015(4) -0.001(4)
C16 0.065(5) 0.070(6) 0.085(7) 0.000(5) 0.032(5) 0.000(4)
C17 0.054(5) 0.090(6) 0.050(5) 0.010(4) 0.011(4) 0.012(4)
C18 0.062(5) 0.075(6) 0.084(7) 0.016(5) 0.034(5) 0.008(5)
C19 0.059(4) 0.077(6) 0.075(6) 0.005(5) 0.022(5) -0.005(4)
C20 0.060(5) 0.092(6) 0.076(6) 0.007(5) 0.011(5) -0.007(4)
C21 0.067(6) 0.084(7) 0.111(8) -0.004(6) 0.017(6) 0.007(5)
C22 0.062(6) 0.096(8) 0.132(10) -0.007(7) -0.010(7) -0.008(5)
C23 0.087(7) 0.117(8) 0.215(15) -0.084(9) 0.056(9) 0.002(6)
C24 0.085(6) 0.104(7) 0.125(9) -0.038(6) 0.025(6) 0.002(5)
C25 0.059(5) 0.056(5) 0.100(8) -0.018(5) 0.020(6) -0.004(4)
C26 0.057(5) 0.067(5) 0.079(7) -0.003(5) 0.026(5) 0.005(4)
C27 0.065(5) 0.078(5) 0.065(6) -0.003(4) 0.023(5) -0.012(4)
C28 0.052(4) 0.070(5) 0.055(6) 0.002(4) 0.015(4) 0.002(4)
C29 0.057(4) 0.088(6) 0.057(6) -0.002(4) 0.023(5) 0.014(4)
C30 0.067(5) 0.093(6) 0.049(6) 0.008(4) 0.015(5) 0.003(5)
C31 0.047(5) 0.089(6) 0.071(7) -0.006(4) 0.009(5) -0.002(4)
C32 0.046(4) 0.088(5) 0.053(5) 0.005(4) 0.019(4) 0.005(4)
C33 0.109(8) 0.287(15) 0.097(10) -0.009(8) 0.039(7) 0.035(8)
C34 0.070(5) 0.278(13) 0.066(7) 0.014(7) 0.005(6) 0.038(7)
C35 0.058(5) 0.119(6) 0.047(5) -0.004(5) 0.017(4) -0.001(4)
C36 0.053(5) 0.184(9) 0.088(7) -0.021(6) 0.023(5) 0.013(5)
C37 0.050(4) 0.175(9) 0.061(6) 0.001(6) 0.012(5) 0.017(5)
C38 0.072(6) 0.166(13) 0.099(11) -0.050(9) 0.038(7) -0.010(8)
C39 0.064(5) 0.135(9) 0.094(9) -0.031(8) 0.038(6) -0.002(6)
C40 0.142(9) 0.205(13) 0.099(10) -0.040(9) 0.064(8) -0.083(9)
C41 0.137(9) 0.199(12) 0.122(11) -0.056(10) 0.056(8) -0.093(8)
C42 0.058(4) 0.132(9) 0.071(7) -0.011(7) 0.028(5) -0.006(5)
C43 0.129(7) 0.128(9) 0.064(8) -0.036(6) 0.012(6) 0.012(7)
C44 0.118(7) 0.115(8) 0.094(9) -0.014(7) 0.022(7) 0.012(6)
C45 0.063(5) 0.119(8) 0.074(8) -0.030(6) 0.012(6) -0.015(6)
C46 0.088(11) 0.143(17) 0.090(15) -0.025(12) 0.041(12) -0.014(11)
C47 0.112(15) 0.18(2) 0.086(17) -0.018(15) 0.034(13) -0.025(15)
C48 0.092(7) 0.103(9) 0.079(8) -0.010(7) 0.024(7) -0.008(7)
C49 0.102(17) 0.14(2) 0.14(3) -0.025(19) 0.016(15) 0.013(16)
C50 0.112(17) 0.17(2) 0.16(3) -0.08(2) 0.091(18) -0.068(15)
C51 0.091(7) 0.111(7) 0.090(9) -0.029(6) 0.027(7) -0.007(6)
C50B 0.162(18) 0.128(17) 0.098(18) 0.014(14) 0.036(15) 0.009(15)
C49B 0.114(14) 0.20(2) 0.069(15) -0.017(16) 0.041(13) -0.002(16)
C52 0.065(11) 0.26(4) 0.15(2) -0.09(2) 0.047(15) -0.037(16)
C53 0.113(15) 0.127(18) 0.032(13) -0.036(12) -0.001(12) 0.026(15)
N11 0.130(7) 0.324(15) 0.269(15) -0.171(12) 0.013(8) 0.072(8)

loop_
_atom_type_symbol
_atom_type_description
_atom_type_scat_dispersion_real
_atom_type_scat_dispersion_imag
_atom_type_scat_source
C C 0.0033 0.0016 'International Tables Vol C Tables 4.2.6.8 and 6.1.1.4'
H H 0.0000 0.0000 'International Tables Vol C Tables 4.2.6.8 and 6.1.1.4'
N N 0.0061 0.0033 'International Tables Vol C Tables 4.2.6.8 and 6.1.1.4'
Ni Ni 0.3393 1.1124 'International Tables Vol C Tables 4.2.6.8 and 6.1.1.4'
O O 0.0106 0.0060 'International Tables Vol C Tables 4.2.6.8 and 6.1.1.4'

loop_
_geom_angle_atom_site_label_1
_geom_angle_atom_site_label_2
_geom_angle_atom_site_label_3
_geom_angle
_geom_angle_site_symmetry_3
N2 Ni1 N6 170.1(3) .
N2 Ni1 N1 77.5(3) .
N6 Ni1 N1 95.2(3) .
N2 Ni1 N9 95.3(2) .
N6 Ni1 N9 92.6(2) .
N1 Ni1 N9 170.7(3) .
N2 Ni1 N5 94.6(2) .
N6 Ni1 N5 78.6(2) .
N1 Ni1 N5 90.3(2) .
N9 Ni1 N5 96.2(3) .
N2 Ni1 N10 91.5(2) .
N6 Ni1 N10 95.9(2) .
N1 Ni1 N10 95.8(2) .
N9 Ni1 N10 78.3(3) .
N5 Ni1 N10 172.2(3) .
C38 O4 H4 109.5 .
C6 N1 C10 116.5(7) .
C6 N1 Ni1 116.8(5) .
C10 N1 Ni1 126.7(6) .
C5 N2 C1 116.5(6) .
C5 N2 Ni1 116.6(5) .
C1 N2 Ni1 126.8(6) .
C8 N3 H3A 120.0 .
C8 N3 H3B 120.0 .
H3A N3 H3B 120.0 .
C3 N4 H4A 120.0 .
C3 N4 H4B 120.0 .
H4A N4 H4B 120.0 .
C15 N5 C11 116.1(6) .
C15 N5 Ni1 116.6(5) .
C11 N5 Ni1 127.0(6) .
C16 N6 C20 114.5(6) .
C16 N6 Ni1 117.3(5) .
C20 N6 Ni1 127.6(5) .
C13 N7 H7A 120.0 .
C13 N7 H7B 120.0 .
H7A N7 H7B 120.0 .
C18 N8 H8A 120.0 .
C18 N8 H8B 120.0 .
H8A N8 H8B 120.0 .
C21 N9 C25 120.6(7) .
C21 N9 Ni1 124.7(7) .
C25 N9 Ni1 114.6(6) .
C30 N10 C26 118.1(6) .
C30 N10 Ni1 125.1(5) .
C26 N10 Ni1 116.8(5) .
C28 N12 H12A 120.0 .
C28 N12 H12B 120.0 .
H12A N12 H12B 120.0 .
N2 C1 C2 123.8(7) .
N2 C1 H1 118.1 .
C2 C1 H1 118.1 .
C3 C2 C1 120.4(7) .
C3 C2 H2 119.8 .
C1 C2 H2 119.8 .
N4 C3 C2 123.5(7) .
N4 C3 C4 119.6(8) .
C2 C3 C4 116.7(7) .
C5 C4 C3 117.9(7) .
C5 C4 H3 121.1 .
C3 C4 H3 121.1 .
N2 C5 C4 124.7(6) .
N2 C5 C6 115.6(8) .
C4 C5 C6 119.7(8) .
N1 C6 C7 123.9(7) .
N1 C6 C5 113.1(8) .
C7 C6 C5 123.0(8) .
C6 C7 C8 117.2(8) .
C6 C7 H7 121.4 .
C8 C7 H7 121.4 .
N3 C8 C9 124.1(8) .
N3 C8 C7 118.6(10) .
C9 C8 C7 117.3(8) .
C10 C9 C8 119.1(8) .
C10 C9 H9 120.4 .
C8 C9 H9 120.4 .
C9 C10 N1 125.9(8) .
C9 C10 H10 117.1 .
N1 C10 H10 117.1 .
C12 C11 N5 123.1(7) .
C12 C11 H11 118.5 .
N5 C11 H11 118.5 .
C11 C12 C13 121.2(7) .
C11 C12 H12 119.4 .
C13 C12 H12 119.4 .
N7 C13 C12 123.5(8) .
N7 C13 C14 119.9(8) .
C12 C13 C14 116.6(7) .
C15 C14 C13 118.7(7) .
C15 C14 H14 120.6 .
C13 C14 H14 120.6 .
N5 C15 C14 124.0(6) .
N5 C15 C16 113.9(7) .
C14 C15 C16 122.1(7) .
N6 C16 C17 125.0(6) .
N6 C16 C15 113.0(7) .
C17 C16 C15 121.9(8) .
C16 C17 C18 119.3(7) .
C16 C17 H17 120.3 .
C18 C17 H17 120.3 .
N8 C18 C17 121.5(7) .
N8 C18 C19 121.4(7) .
C17 C18 C19 117.0(7) .
C20 C19 C18 119.3(7) .
C20 C19 H19 120.4 .
C18 C19 H19 120.4 .
C19 C20 N6 124.9(7) .
C19 C20 H20 117.5 .
N6 C20 H20 117.5 .
C22 C21 N9 125.8(9) .
C22 C21 H21 117.1 .
N9 C21 H21 117.1 .
C21 C22 C23 115.4(9) .
C21 C22 H22 122.3 .
C23 C22 H22 122.3 .
C22 C23 C24 120.8(10) .
C22 C23 N11 127.6(11) .
C24 C23 N11 111.4(12) .
C25 C24 C23 116.9(10) .
C25 C24 H24 121.5 .
C23 C24 H24 121.5 .
C24 C25 N9 120.3(7) .
C24 C25 C26 122.6(9) .
N9 C25 C26 117.1(8) .
C27 C26 N10 121.8(6) .
C27 C26 C25 125.1(8) .
N10 C26 C25 113.1(8) .
C26 C27 C28 120.7(7) .
C26 C27 H27 119.7 .
C28 C27 H27 119.7 .
N12 C28 C29 123.3(6) .
N12 C28 C27 121.6(7) .
C29 C28 C27 115.1(6) .
C30 C29 C28 120.7(6) .
C30 C29 H29 119.7 .
C28 C29 H29 119.7 .
N10 C30 C29 123.4(7) .
N10 C30 H30 118.3 .
C29 C30 H30 118.3 .
O1 C31 O2 123.1(7) .
O1 C31 C32 120.9(8) .
O2 C31 C32 115.9(7) .
C37 C32 C33 116.0(7) .
C37 C32 C31 120.7(7) .
C33 C32 C31 123.2(8) .
C32 C33 C34 125.6(9) .
C32 C33 H33 117.2 .
C34 C33 H33 117.2 .
C35 C34 C33 117.5(7) .
C35 C34 H34 121.3 .
C33 C34 H34 121.3 .
C36 C35 C34 116.5(7) .
C36 C35 C35 123.5(9) 3_656
C34 C35 C35 119.9(8) 3_656
C35 C36 C37 121.2(7) .
C35 C36 H36 119.4 .
C37 C36 H36 119.4 .
C32 C37 C36 122.7(6) .
C32 C37 H37 118.6 .
C36 C37 H37 118.6 .
O3 C38 O4 127.0(12) .
O3 C38 C39 117.5(12) .
O4 C38 C39 115.5(12) .
C40 C39 C44 120.0(10) .
C40 C39 C38 118.8(12) .
C44 C39 C38 121.0(11) .
C39 C40 C41 118.0(11) .
C39 C40 H40 121.0 .
C41 C40 H40 121.0 .
C42 C41 C40 124.1(10) .
C42 C41 H41 118.0 .
C40 C41 H41 118.0 .
C41 C42 C43 116.7(9) .
C41 C42 C45 119.1(11) .
C43 C42 C45 124.2(10) .
C42 C43 C44 121.1(9) .
C42 C43 H43 119.4 .
C44 C43 H43 119.4 .
C39 C44 C43 119.6(9) .
C39 C44 H44 120.2 .
C43 C44 H44 120.2 .
C53 C45 C50 59.3(12) .
C53 C45 C42 124.4(11) .
C50 C45 C42 123.4(12) .
C53 C45 C46 74.8(14) .
C50 C45 C46 117.2(15) .
C42 C45 C46 117.3(10) .
C53 C45 C50B 113.6(12) .
C50 C45 C50B 83.1(13) .
C42 C45 C50B 121.9(11) .
C46 C45 C50B 78.4(10) .
C47 C46 C45 118.3(14) .
C47 C46 H46 120.9 .
C45 C46 H46 120.8 .
C48 C47 C46 119.5(16) .
C48 C47 H47 120.2 .
C46 C47 H47 120.2 .
C49 C48 C47 73.7(15) .
C49 C48 C52 60.9(13) .
C47 C48 C52 116.5(15) .
C49 C48 C49B 123.7(16) .
C47 C48 C49B 80.1(12) .
C52 C48 C49B 90.0(16) .
C49 C48 C51 125.4(15) .
C47 C48 C51 118.4(11) .
C52 C48 C51 123.6(13) .
C49B C48 C51 110.8(12) .
C48 C49 C53 121(2) .
C48 C49 H49 119.5 .
C53 C49 H49 119.5 .
C45 C50 C52 120.8(17) .
C45 C50 H50 119.6 .
C52 C50 H50 119.6 .
O5 C51 O6 122.2(9) .
O5 C51 C48 119.5(10) .
O6 C51 C48 118.2(10) .
C49B C50B C45 117.6(16) .
C49B C50B H50B 121.2 .
C45 C50B H50B 121.2 .
C48 C49B C50B 116.2(17) .
C48 C49B H49B 121.9 .
C50B C49B H49B 121.9 .
C50 C52 C48 123.6(17) .
C50 C52 H52 118.2 .
C48 C52 H52 118.2 .
C45 C53 C49 126.9(17) .
C45 C53 H53 116.5 .
C49 C53 H53 116.5 .
C23 N11 H11A 120.0 .
C23 N11 H11B 120.0 .
H11A N11 H11B 120.0 .

loop_
_geom_bond_atom_site_label_1
_geom_bond_atom_site_label_2
_geom_bond_distance
_geom_bond_site_symmetry_2
Ni1 N2 2.092(6) .
Ni1 N6 2.100(6) .
Ni1 N1 2.110(6) .
Ni1 N9 2.110(6) .
Ni1 N5 2.115(6) .
Ni1 N10 2.123(6) .
O1 C31 1.214(7) .
O2 C31 1.318(8) .
O3 C38 1.252(12) .
O4 C38 1.270(11) .
O4 H4 0.8400 .
O5 C51 1.215(10) .
O6 C51 1.248(9) .
N1 C6 1.362(8) .
N1 C10 1.388(9) .
N2 C5 1.340(8) .
N2 C1 1.392(8) .
N3 C8 1.354(9) .
N3 H3A 0.8800 .
N3 H3B 0.8800 .
N4 C3 1.368(8) .
N4 H4A 0.8800 .
N4 H4B 0.8800 .
N5 C15 1.366(8) .
N5 C11 1.400(8) .
N6 C16 1.371(9) .
N6 C20 1.392(8) .
N7 C13 1.394(9) .
N7 H7A 0.8800 .
N7 H7B 0.8800 .
N8 C18 1.366(8) .
N8 H8A 0.8800 .
N8 H8B 0.8800 .
N9 C21 1.342(9) .
N9 C25 1.387(9) .
N10 C30 1.357(7) .
N10 C26 1.379(8) .
N12 C28 1.370(8) .
N12 H12A 0.8800 .
N12 H12B 0.8800 .
C1 C2 1.413(8) .
C1 H1 0.9500 .
C2 C3 1.379(9) .
C2 H2 0.9500 .
C3 C4 1.492(9) .
C4 C5 1.418(9) .
C4 H3 0.9500 .
C5 C6 1.515(10) .
C6 C7 1.420(10) .
C7 C8 1.472(10) .
C7 H7 0.9500 .
C8 C9 1.442(10) .
C9 C10 1.341(10) .
C9 H9 0.9500 .
C10 H10 0.9500 .
C11 C12 1.358(10) .
C11 H11 0.9500 .
C12 C13 1.404(10) .
C12 H12 0.9500 .
C13 C14 1.450(9) .
C14 C15 1.386(9) .
C14 H14 0.9500 .
C15 C16 1.580(9) .
C16 C17 1.385(9) .
C17 C18 1.416(9) .
C17 H17 0.9500 .
C18 C19 1.433(9) .
C19 C20 1.367(8) .
C19 H19 0.9500 .
C20 H20 0.9500 .
C21 C22 1.338(11) .
C21 H21 0.9500 .
C22 C23 1.419(14) .
C22 H22 0.9500 .
C23 C24 1.490(12) .
C23 N11 1.534(15) .
C24 C25 1.359(10) .
C24 H24 0.9500 .
C25 C26 1.500(9) .
C26 C27 1.375(9) .
C27 C28 1.447(8) .
C27 H27 0.9500 .
C28 C29 1.428(9) .
C29 C30 1.365(8) .
C29 H29 0.9500 .
C30 H30 0.9500 .
C31 C32 1.521(9) .
C32 C37 1.324(9) .
C32 C33 1.373(10) .
C33 C34 1.434(12) .
C33 H33 0.9500 .
C34 C35 1.424(11) .
C34 H34 0.9500 .
C35 C36 1.406(9) .
C35 C35 1.467(13) 3_656
C36 C37 1.451(10) .
C36 H36 0.9500 .
C37 H37 0.9500 .
C38 C39 1.583(14) .
C39 C40 1.332(12) .
C39 C44 1.419(11) .
C40 C41 1.442(14) .
C40 H40 0.9500 .
C41 C42 1.357(13) .
C41 H41 0.9500 .
C42 C43 1.374(11) .
C42 C45 1.480(12) .
C43 C44 1.421(12) .
C43 H43 0.9500 .
C44 H44 0.9500 .
C45 C53 1.31(2) .
C45 C50 1.38(2) .
C45 C46 1.495(18) .
C45 C50B 1.66(2) .
C46 C47 1.49(2) .
C46 H46 0.9500 .
C47 C48 1.41(2) .
C47 H47 0.9500 .
C48 C49 1.37(3) .
C48 C52 1.43(3) .
C48 C49B 1.43(2) .
C48 C51 1.534(12) .
C49 C53 1.40(3) .
C49 H49 0.9500 .
C50 C52 1.40(3) .
C50 H50 0.9500 .
C50B C49B 1.49(2) .
C50B H50B 0.9500 .
C49B H49B 0.9500 .
C52 H52 0.9500 .
C53 H53 0.9500 .
N11 H11A 0.8800 .
N11 H11B 0.8800 .

loop_
_platon_squeeze_void_nr
_platon_squeeze_void_average_x
_platon_squeeze_void_average_y
_platon_squeeze_void_average_z
_platon_squeeze_void_volume
_platon_squeeze_void_count_electrons
_platon_squeeze_void_content
1 -0.019 -0.022 -0.009 5283 877 ' '
